data_7106926
loop_
_publ_author_name
'Florian C. Falk'
'Roland Frohlich'
'Jan Paradies'

_publ_section_title
;
 Coupling of ortho-substituted aryl chlorides with bulky amides
;
_journal_name_full Chem.Commun.
_journal_page_first 11095
_journal_paper_doi 10.1039/c1cc14844c
_journal_volume 47
_journal_year 2011
_chemical_formula_sum 'C40 H34 P2'
_chemical_formula_weight 576.61
_chemical_name_systematic
;
?
;
_space_group_IT_number 2
_symmetry_cell_setting triclinic
_symmetry_space_group_name_Hall '-P 1'
_symmetry_space_group_name_H-M 'P -1'
_atom_sites_solution_hydrogens geom
_atom_sites_solution_primary direct
_atom_sites_solution_secondary difmap
_audit_creation_method SHELXL-97
_cell_angle_alpha 92.514(1)
_cell_angle_beta 93.546(1)
_cell_angle_gamma 101.289(1)
_cell_formula_units_Z 2
_cell_length_a 8.9076(2)
_cell_length_b 10.8103(2)
_cell_length_c 16.3061(4)
_cell_measurement_reflns_used 3652
_cell_measurement_temperature 223(2)
_cell_measurement_theta_max 27.88
_cell_measurement_theta_min 4.08
_cell_volume 1534.33(6)
_computing_cell_refinement 'Collect (Nonius B.V., 1998)'
_computing_data_collection 'Collect (Nonius B.V., 1998)'
_computing_data_reduction 'Denzo-SMN (Otwinowski & Minor, 1997)'
_computing_molecular_graphics 'SCHAKAL (Keller, 1997)'
_computing_publication_material 'SHELXL-97 (Sheldrick, 1997)'
_computing_structure_refinement 'SHELXL-97 (Sheldrick, 1997)'
_computing_structure_solution 'SHELXS-97 (Sheldrick, 1990)'
_diffrn_ambient_temperature 223(2)
_diffrn_measured_fraction_theta_full 0.972
_diffrn_measured_fraction_theta_max 0.972
_diffrn_measurement_device_type 'Nonius KappaCCD APEXII'
_diffrn_measurement_method '\w and \f scans'
_diffrn_radiation_monochromator 'Montel mirror'
_diffrn_radiation_source 'rotating anode Nonius FR591'
_diffrn_radiation_type MoK\a
_diffrn_radiation_wavelength 0.71073
_diffrn_reflns_av_R_equivalents 0.042
_diffrn_reflns_av_sigmaI/netI 0.0419
_diffrn_reflns_limit_h_max 11
_diffrn_reflns_limit_h_min -11
_diffrn_reflns_limit_k_max 14
_diffrn_reflns_limit_k_min -14
_diffrn_reflns_limit_l_max 21
_diffrn_reflns_limit_l_min -19
_diffrn_reflns_number 14101
_diffrn_reflns_theta_full 27.89
_diffrn_reflns_theta_max 27.89
_diffrn_reflns_theta_min 4.09
_exptl_absorpt_coefficient_mu 0.170
_exptl_absorpt_correction_T_max 0.9916
_exptl_absorpt_correction_T_min 0.9353
_exptl_absorpt_correction_type multi-scan
_exptl_absorpt_process_details 'Denzo (Otwinowski, Borek, Majewski & Minor, 2003)'
_exptl_crystal_colour colourless
_exptl_crystal_density_diffrn 1.248
_exptl_crystal_density_method 'not measured'
_exptl_crystal_description plate
_exptl_crystal_F_000 608
_exptl_crystal_size_max 0.40
_exptl_crystal_size_mid 0.15
_exptl_crystal_size_min 0.05
_refine_diff_density_max 1.879
_refine_diff_density_min -0.274
_refine_diff_density_rms 0.069
_refine_ls_extinction_method none
_refine_ls_goodness_of_fit_ref 1.029
_refine_ls_hydrogen_treatment constr
_refine_ls_matrix_type full
_refine_ls_number_parameters 379
_refine_ls_number_reflns 7124
_refine_ls_number_restraints 0
_refine_ls_restrained_S_all 1.029
_refine_ls_R_factor_all 0.0905
_refine_ls_R_factor_gt 0.0773
_refine_ls_shift/su_max 0.000
_refine_ls_shift/su_mean 0.000
_refine_ls_structure_factor_coef Fsqd
_refine_ls_weighting_details 'calc w=1/[\s^2^(Fo^2^)+(0.0776P)^2^+2.8567P] where P=(Fo^2^+2Fc^2^)/3'
_refine_ls_weighting_scheme calc
_refine_ls_wR_factor_gt 0.1905
_refine_ls_wR_factor_ref 0.2044
_reflns_number_gt 5989
_reflns_number_total 7124
_reflns_threshold_expression >2sigma(I)
_cod_data_source_file c1cc14844c.txt
_cod_data_source_block fro5548
_cod_original_sg_symbol_H-M P-1
_cod_database_code 7106926

loop_
_symmetry_equiv_pos_as_xyz
'x, y, z'
'-x, -y, -z'

loop_
_atom_site_label
_atom_site_type_symbol
_atom_site_fract_x
_atom_site_fract_y
_atom_site_fract_z
_atom_site_U_iso_or_equiv
_atom_site_adp_type
_atom_site_occupancy
_atom_site_symmetry_multiplicity
_atom_site_calc_flag
_atom_site_refinement_flags
P1 P 0.25709(8) 0.65479(7) 0.32224(5) 0.0345(2) Uani 1 1 d .
P2 P 0.24564(9) 0.72862(7) 0.07972(5) 0.0369(2) Uani 1 1 d .
C1 C 0.3770(4) 0.4835(3) 0.1318(2) 0.0495(8) Uani 1 1 d .
H1A H 0.3823 0.4099 0.0956 0.059 Uiso 1 1 calc R
H1B H 0.2718 0.4979 0.1259 0.059 Uiso 1 1 calc R
C2 C 0.4141(4) 0.4529(3) 0.2236(2) 0.0415(7) Uani 1 1 d .
H2A H 0.3175 0.4287 0.2499 0.050 Uiso 1 1 calc R
H2B H 0.4653 0.3805 0.2236 0.050 Uiso 1 1 calc R
C3 C 0.5148(3) 0.5623(3) 0.27380(18) 0.0338(6) Uani 1 1 d .
C4 C 0.4607(3) 0.6665(3) 0.30636(17) 0.0298(5) Uani 1 1 d .
C5 C 0.5607(3) 0.7841(3) 0.31460(16) 0.0297(5) Uani 1 1 d .
H5 H 0.5237 0.8552 0.3332 0.036 Uiso 1 1 calc R
C6 C 0.7146(3) 0.7991(3) 0.29599(16) 0.0312(6) Uani 1 1 d .
C7 C 0.7731(3) 0.6891(3) 0.28792(19) 0.0370(6) Uani 1 1 d .
H7 H 0.8798 0.6938 0.2901 0.044 Uiso 1 1 calc R
C8 C 0.6734(4) 0.5723(3) 0.2766(2) 0.0382(6) Uani 1 1 d .
H8 H 0.7139 0.4987 0.2708 0.046 Uiso 1 1 calc R
C9 C 0.8003(3) 0.9239(3) 0.2687(2) 0.0380(6) Uani 1 1 d .
H9A H 0.8977 0.9490 0.3022 0.046 Uiso 1 1 calc R
H9B H 0.7395 0.9889 0.2780 0.046 Uiso 1 1 calc R
C10 C 0.8338(3) 0.9160(3) 0.1751(2) 0.0409(7) Uani 1 1 d .
H10A H 0.8314 0.9978 0.1519 0.049 Uiso 1 1 calc R
H10B H 0.9369 0.8986 0.1704 0.049 Uiso 1 1 calc R
C11 C 0.7189(3) 0.8149(3) 0.12653(18) 0.0358(6) Uani 1 1 d .
C12 C 0.5647(3) 0.8249(3) 0.11397(18) 0.0343(6) Uani 1 1 d .
H12 H 0.5399 0.9055 0.1138 0.041 Uiso 1 1 calc R
C13 C 0.4471(3) 0.7184(3) 0.10171(17) 0.0321(6) Uani 1 1 d .
C14 C 0.4845(4) 0.5973(3) 0.10407(18) 0.0369(6) Uani 1 1 d .
C15 C 0.6375(4) 0.5909(3) 0.0949(2) 0.0452(8) Uani 1 1 d .
H15 H 0.6627 0.5124 0.0811 0.054 Uiso 1 1 calc R
C16 C 0.7529(4) 0.6976(3) 0.1057(2) 0.0438(7) Uani 1 1 d .
H16 H 0.8551 0.6909 0.0989 0.053 Uiso 1 1 calc R
C21 C 0.2096(3) 0.5171(3) 0.38440(19) 0.0366(6) Uani 1 1 d .
C22 C 0.3118(4) 0.4667(4) 0.4328(3) 0.0601(10) Uani 1 1 d .
H22 H 0.4175 0.5006 0.4334 0.072 Uiso 1 1 calc R
C23 C 0.2598(5) 0.3661(4) 0.4808(3) 0.0703(12) Uani 1 1 d .
H23 H 0.3308 0.3330 0.5140 0.084 Uiso 1 1 calc R
C24 C 0.1068(5) 0.3146(4) 0.4804(3) 0.0631(11) Uani 1 1 d .
H24 H 0.0726 0.2462 0.5127 0.076 Uiso 1 1 calc R
C25 C 0.0043(5) 0.3637(4) 0.4326(3) 0.0624(11) Uani 1 1 d .
H25 H -0.1011 0.3291 0.4323 0.075 Uiso 1 1 calc R
C26 C 0.0544(4) 0.4642(3) 0.3846(2) 0.0487(8) Uani 1 1 d .
H26 H -0.0175 0.4970 0.3519 0.058 Uiso 1 1 calc R
C31 C 0.2624(3) 0.7833(3) 0.40037(19) 0.0363(6) Uani 1 1 d .
C32 C 0.3478(4) 0.7956(3) 0.4759(2) 0.0466(8) Uani 1 1 d .
H32 H 0.4080 0.7360 0.4892 0.056 Uiso 1 1 calc R
C33 C 0.3439(5) 0.8961(4) 0.5317(2) 0.0555(9) Uani 1 1 d .
H33 H 0.4025 0.9044 0.5823 0.067 Uiso 1 1 calc R
C34 C 0.2553(5) 0.9832(4) 0.5133(3) 0.0571(10) Uani 1 1 d .
H34 H 0.2527 1.0504 0.5515 0.069 Uiso 1 1 calc R
C35 C 0.1711(4) 0.9723(4) 0.4398(3) 0.0551(9) Uani 1 1 d .
H35 H 0.1108 1.0322 0.4273 0.066 Uiso 1 1 calc R
C36 C 0.1741(4) 0.8728(3) 0.3832(2) 0.0433(7) Uani 1 1 d .
H36 H 0.1154 0.8660 0.3327 0.052 Uiso 1 1 calc R
C41 C 0.2355(3) 0.7260(3) -0.0327(2) 0.0376(6) Uani 1 1 d .
C42 C 0.1021(4) 0.6572(3) -0.0751(2) 0.0489(8) Uani 1 1 d .
H42 H 0.0236 0.6122 -0.0457 0.059 Uiso 1 1 calc R
C43 C 0.0847(5) 0.6546(4) -0.1601(3) 0.0604(10) Uani 1 1 d .
H43 H -0.0055 0.6078 -0.1880 0.072 Uiso 1 1 calc R
C44 C 0.1977(5) 0.7196(4) -0.2038(2) 0.0555(10) Uani 1 1 d .
H44 H 0.1840 0.7186 -0.2614 0.067 Uiso 1 1 calc R
C45 C 0.3332(5) 0.7875(3) -0.1632(2) 0.0493(8) Uani 1 1 d .
H45 H 0.4113 0.8315 -0.1932 0.059 Uiso 1 1 calc R
C46 C 0.3513(4) 0.7891(3) -0.0782(2) 0.0437(7) Uani 1 1 d .
H46 H 0.4432 0.8335 -0.0507 0.052 Uiso 1 1 calc R
C51 C 0.2427(3) 0.8946(3) 0.10636(19) 0.0338(6) Uani 1 1 d .
C52 C 0.2766(4) 0.9387(3) 0.1878(2) 0.0423(7) Uani 1 1 d .
H52 H 0.3114 0.8862 0.2260 0.051 Uiso 1 1 calc R
C53 C 0.2602(4) 1.0589(3) 0.2139(2) 0.0486(8) Uani 1 1 d .
H53 H 0.2842 1.0870 0.2694 0.058 Uiso 1 1 calc R
C54 C 0.2086(4) 1.1374(3) 0.1586(2) 0.0456(8) Uani 1 1 d .
H54 H 0.1954 1.2183 0.1763 0.055 Uiso 1 1 calc R
C55 C 0.1772(4) 1.0956(3) 0.0778(2) 0.0504(8) Uani 1 1 d .
H55 H 0.1435 1.1489 0.0397 0.060 Uiso 1 1 calc R
C56 C 0.1943(4) 0.9758(3) 0.0514(2) 0.0440(7) Uani 1 1 d .
H56 H 0.1728 0.9492 -0.0045 0.053 Uiso 1 1 calc R

loop_
_atom_site_aniso_label
_atom_site_aniso_U_11
_atom_site_aniso_U_22
_atom_site_aniso_U_33
_atom_site_aniso_U_23
_atom_site_aniso_U_13
_atom_site_aniso_U_12
P1 0.0299(4) 0.0303(4) 0.0425(4) 0.0000(3) 0.0047(3) 0.0038(3)
P2 0.0306(4) 0.0339(4) 0.0458(4) 0.0004(3) 0.0046(3) 0.0054(3)
C1 0.056(2) 0.0301(15) 0.057(2) -0.0027(14) -0.0150(16) 0.0045(14)
C2 0.0450(17) 0.0282(14) 0.0501(18) -0.0045(12) 0.0099(14) 0.0041(12)
C3 0.0388(15) 0.0272(13) 0.0354(14) 0.0005(10) 0.0064(11) 0.0056(11)
C4 0.0306(13) 0.0281(13) 0.0303(13) 0.0010(10) 0.0036(10) 0.0050(10)
C5 0.0302(13) 0.0294(13) 0.0298(13) -0.0007(10) 0.0027(10) 0.0067(10)
C6 0.0310(13) 0.0329(14) 0.0285(13) -0.0004(10) -0.0008(10) 0.0047(11)
C7 0.0303(14) 0.0422(16) 0.0398(15) 0.0028(12) 0.0016(11) 0.0107(12)
C8 0.0414(16) 0.0322(14) 0.0450(16) 0.0046(12) 0.0073(13) 0.0151(12)
C9 0.0303(14) 0.0336(14) 0.0478(17) 0.0030(12) 0.0036(12) 0.0006(11)
C10 0.0293(14) 0.0462(17) 0.0479(18) 0.0097(14) 0.0113(12) 0.0049(12)
C11 0.0333(14) 0.0419(16) 0.0343(14) 0.0067(12) 0.0084(11) 0.0097(12)
C12 0.0343(14) 0.0341(14) 0.0370(15) 0.0077(11) 0.0070(11) 0.0105(11)
C13 0.0347(14) 0.0339(14) 0.0295(13) 0.0027(10) 0.0036(11) 0.0103(11)
C14 0.0467(17) 0.0329(14) 0.0309(14) -0.0041(11) -0.0027(12) 0.0106(12)
C15 0.056(2) 0.0446(17) 0.0399(16) -0.0076(13) -0.0010(14) 0.0253(15)
C16 0.0426(17) 0.057(2) 0.0378(16) 0.0026(14) 0.0104(13) 0.0232(15)
C21 0.0365(15) 0.0314(14) 0.0408(16) 0.0009(11) 0.0100(12) 0.0019(11)
C22 0.0444(19) 0.058(2) 0.080(3) 0.032(2) 0.0111(18) 0.0072(17)
C23 0.065(3) 0.065(3) 0.087(3) 0.039(2) 0.019(2) 0.015(2)
C24 0.080(3) 0.0408(19) 0.067(3) 0.0110(17) 0.032(2) 0.0000(19)
C25 0.052(2) 0.056(2) 0.070(3) 0.0033(19) 0.0215(19) -0.0167(18)
C26 0.0376(17) 0.0507(19) 0.053(2) 0.0001(15) 0.0067(14) -0.0023(14)
C31 0.0312(14) 0.0345(14) 0.0421(16) -0.0005(12) 0.0098(12) 0.0026(11)
C32 0.0444(18) 0.0510(19) 0.0441(18) -0.0001(14) 0.0062(14) 0.0085(15)
C33 0.054(2) 0.064(2) 0.0426(19) -0.0105(16) 0.0062(16) -0.0011(18)
C34 0.055(2) 0.054(2) 0.059(2) -0.0196(17) 0.0151(18) 0.0021(17)
C35 0.051(2) 0.0461(19) 0.070(2) -0.0093(17) 0.0130(18) 0.0147(16)
C36 0.0370(16) 0.0394(16) 0.0532(19) -0.0051(14) 0.0078(14) 0.0076(13)
C41 0.0329(14) 0.0361(15) 0.0446(16) -0.0061(12) -0.0008(12) 0.0112(12)
C42 0.0376(16) 0.0499(19) 0.058(2) -0.0094(16) -0.0008(15) 0.0110(14)
C43 0.050(2) 0.070(3) 0.061(2) -0.0207(19) -0.0116(18) 0.0214(19)
C44 0.068(2) 0.059(2) 0.0450(19) -0.0123(16) -0.0083(17) 0.0329(19)
C45 0.061(2) 0.0457(18) 0.0446(18) -0.0008(14) 0.0077(16) 0.0187(16)
C46 0.0436(17) 0.0408(16) 0.0460(18) -0.0052(13) -0.0001(14) 0.0092(13)
C51 0.0272(13) 0.0353(14) 0.0404(15) 0.0046(11) 0.0061(11) 0.0083(11)
C52 0.0406(16) 0.0440(17) 0.0445(17) 0.0034(13) 0.0007(13) 0.0146(14)
C53 0.0468(18) 0.0463(18) 0.0509(19) -0.0081(15) -0.0013(15) 0.0089(15)
C54 0.0421(17) 0.0304(15) 0.063(2) -0.0019(14) 0.0100(15) 0.0042(13)
C55 0.056(2) 0.0421(18) 0.060(2) 0.0160(15) 0.0126(17) 0.0209(16)
C56 0.0516(19) 0.0459(17) 0.0392(16) 0.0065(13) 0.0076(14) 0.0192(15)

loop_
_atom_type_symbol
_atom_type_description
_atom_type_scat_dispersion_real
_atom_type_scat_dispersion_imag
_atom_type_scat_source
C C 0.0033 0.0016 'International Tables Vol C Tables 4.2.6.8 and 6.1.1.4'
H H 0.0000 0.0000 'International Tables Vol C Tables 4.2.6.8 and 6.1.1.4'
P P 0.1023 0.0942 'International Tables Vol C Tables 4.2.6.8 and 6.1.1.4'

loop_
_geom_angle_atom_site_label_1
_geom_angle_atom_site_label_2
_geom_angle_atom_site_label_3
_geom_angle
C4 P1 C21 104.18(13)
C4 P1 C31 101.98(13)
C21 P1 C31 100.58(14)
C41 P2 C51 101.50(14)
C41 P2 C13 100.51(13)
C51 P2 C13 103.66(13)
C14 C1 C2 113.6(3)
C14 C1 H1A 108.8
C2 C1 H1A 108.8
C14 C1 H1B 108.8
C2 C1 H1B 108.8
H1A C1 H1B 107.7
C3 C2 C1 113.5(3)
C3 C2 H2A 108.9
C1 C2 H2A 108.9
C3 C2 H2B 108.9
C1 C2 H2B 108.9
H2A C2 H2B 107.7
C8 C3 C4 116.9(3)
C8 C3 C2 118.6(3)
C4 C3 C2 123.6(3)
C5 C4 C3 118.4(3)
C5 C4 P1 120.1(2)
C3 C4 P1 120.8(2)
C4 C5 C6 122.0(3)
C4 C5 H5 119.0
C6 C5 H5 119.0
C7 C6 C5 116.4(3)
C7 C6 C9 121.5(3)
C5 C6 C9 120.8(3)
C8 C7 C6 119.9(3)
C8 C7 H7 120.1
C6 C7 H7 120.1
C3 C8 C7 121.4(3)
C3 C8 H8 119.3
C7 C8 H8 119.3
C6 C9 C10 112.0(2)
C6 C9 H9A 109.2
C10 C9 H9A 109.2
C6 C9 H9B 109.2
C10 C9 H9B 109.2
H9A C9 H9B 107.9
C11 C10 C9 112.0(2)
C11 C10 H10A 109.2
C9 C10 H10A 109.2
C11 C10 H10B 109.2
C9 C10 H10B 109.2
H10A C10 H10B 107.9
C16 C11 C12 116.3(3)
C16 C11 C10 121.4(3)
C12 C11 C10 121.2(3)
C13 C12 C11 121.7(3)
C13 C12 H12 119.1
C11 C12 H12 119.1
C12 C13 C14 119.0(3)
C12 C13 P2 122.6(2)
C14 C13 P2 118.4(2)
C15 C14 C13 116.6(3)
C15 C14 C1 119.1(3)
C13 C14 C1 123.1(3)
C16 C15 C14 121.3(3)
C16 C15 H15 119.3
C14 C15 H15 119.3
C15 C16 C11 120.5(3)
C15 C16 H16 119.7
C11 C16 H16 119.7
C22 C21 C26 118.2(3)
C22 C21 P1 126.1(2)
C26 C21 P1 115.6(3)
C21 C22 C23 120.4(4)
C21 C22 H22 119.8
C23 C22 H22 119.8
C24 C23 C22 120.9(4)
C24 C23 H23 119.6
C22 C23 H23 119.6
C25 C24 C23 119.3(4)
C25 C24 H24 120.4
C23 C24 H24 120.4
C24 C25 C26 120.5(4)
C24 C25 H25 119.7
C26 C25 H25 119.7
C25 C26 C21 120.7(4)
C25 C26 H26 119.6
C21 C26 H26 119.6
C36 C31 C32 118.2(3)
C36 C31 P1 117.6(2)
C32 C31 P1 124.1(2)
C33 C32 C31 120.1(3)
C33 C32 H32 119.9
C31 C32 H32 119.9
C34 C33 C32 120.5(4)
C34 C33 H33 119.7
C32 C33 H33 119.7
C35 C34 C33 120.0(3)
C35 C34 H34 120.0
C33 C34 H34 120.0
C34 C35 C36 120.2(4)
C34 C35 H35 119.9
C36 C35 H35 119.9
C31 C36 C35 120.9(3)
C31 C36 H36 119.5
C35 C36 H36 119.6
C46 C41 C42 118.4(3)
C46 C41 P2 124.2(2)
C42 C41 P2 117.4(3)
C43 C42 C41 120.5(4)
C43 C42 H42 119.8
C41 C42 H42 119.8
C44 C43 C42 120.5(4)
C44 C43 H43 119.8
C42 C43 H43 119.8
C43 C44 C45 120.4(4)
C43 C44 H44 119.8
C45 C44 H44 119.8
C46 C45 C44 119.2(4)
C46 C45 H45 120.4
C44 C45 H45 120.4
C45 C46 C41 121.1(3)
C45 C46 H46 119.5
C41 C46 H46 119.5
C52 C51 C56 117.6(3)
C52 C51 P2 118.3(2)
C56 C51 P2 123.8(2)
C51 C52 C53 121.3(3)
C51 C52 H52 119.3
C53 C52 H52 119.3
C54 C53 C52 120.2(3)
C54 C53 H53 119.9
C52 C53 H53 119.9
C55 C54 C53 119.0(3)
C55 C54 H54 120.5
C53 C54 H54 120.5
C54 C55 C56 120.9(3)
C54 C55 H55 119.5
C56 C55 H55 119.5
C55 C56 C51 120.9(3)
C55 C56 H56 119.6
C51 C56 H56 119.6

loop_
_geom_bond_atom_site_label_1
_geom_bond_atom_site_label_2
_geom_bond_distance
P1 C4 1.828(3)
P1 C21 1.834(3)
P1 C31 1.835(3)
P2 C41 1.829(3)
P2 C51 1.833(3)
P2 C13 1.834(3)
C1 C14 1.508(5)
C1 C2 1.576(5)
C1 H1A 0.9800
C1 H1B 0.9800
C2 C3 1.511(4)
C2 H2A 0.9800
C2 H2B 0.9800
C3 C8 1.393(4)
C3 C4 1.405(4)
C4 C5 1.398(4)
C5 C6 1.402(4)
C5 H5 0.9400
C6 C7 1.393(4)
C6 C9 1.513(4)
C7 C8 1.392(4)
C7 H7 0.9400
C8 H8 0.9400
C9 C10 1.576(4)
C9 H9A 0.9800
C9 H9B 0.9800
C10 C11 1.502(4)
C10 H10A 0.9800
C10 H10B 0.9800
C11 C16 1.393(4)
C11 C12 1.402(4)
C12 C13 1.394(4)
C12 H12 0.9400
C13 C14 1.414(4)
C14 C15 1.395(5)
C15 C16 1.384(5)
C15 H15 0.9400
C16 H16 0.9400
C21 C22 1.374(5)
C21 C26 1.390(4)
C22 C23 1.391(5)
C22 H22 0.9400
C23 C24 1.367(6)
C23 H23 0.9400
C24 C25 1.364(7)
C24 H24 0.9400
C25 C26 1.385(5)
C25 H25 0.9400
C26 H26 0.9400
C31 C36 1.388(4)
C31 C32 1.394(5)
C32 C33 1.393(5)
C32 H32 0.9400
C33 C34 1.373(6)
C33 H33 0.9400
C34 C35 1.362(6)
C34 H34 0.9400
C35 C36 1.392(5)
C35 H35 0.9400
C36 H36 0.9400
C41 C46 1.394(5)
C41 C42 1.397(4)
C42 C43 1.383(6)
C42 H42 0.9400
C43 C44 1.368(6)
C43 H43 0.9400
C44 C45 1.394(6)
C44 H44 0.9400
C45 C46 1.384(5)
C45 H45 0.9400
C46 H46 0.9400
C51 C52 1.385(5)
C51 C56 1.390(4)
C52 C53 1.387(5)
C52 H52 0.9400
C53 C54 1.383(5)
C53 H53 0.9400
C54 C55 1.368(5)
C54 H54 0.9400
C55 C56 1.386(5)
C55 H55 0.9400
C56 H56 0.9400

loop_
_geom_torsion_atom_site_label_1
_geom_torsion_atom_site_label_2
_geom_torsion_atom_site_label_3
_geom_torsion_atom_site_label_4
_geom_torsion
C14 C1 C2 C3 17.8(4)
C1 C2 C3 C8 -90.9(4)
C1 C2 C3 C4 77.7(4)
C8 C3 C4 C5 20.1(4)
C2 C3 C4 C5 -148.6(3)
C8 C3 C4 P1 -169.5(2)
C2 C3 C4 P1 21.8(4)
C21 P1 C4 C5 -136.3(2)
C31 P1 C4 C5 -31.9(3)
C21 P1 C4 C3 53.5(3)
C31 P1 C4 C3 157.8(2)
C3 C4 C5 C6 -3.8(4)
P1 C4 C5 C6 -174.3(2)
C4 C5 C6 C7 -14.8(4)
C4 C5 C6 C9 152.8(3)
C5 C6 C7 C8 16.9(4)
C9 C6 C7 C8 -150.6(3)
C4 C3 C8 C7 -18.3(4)
C2 C3 C8 C7 151.0(3)
C6 C7 C8 C3 -0.5(5)
C7 C6 C9 C10 57.3(4)
C5 C6 C9 C10 -109.6(3)
C6 C9 C10 C11 26.1(4)
C9 C10 C11 C16 -100.5(3)
C9 C10 C11 C12 67.1(4)
C16 C11 C12 C13 15.8(4)
C10 C11 C12 C13 -152.4(3)
C11 C12 C13 C14 1.6(4)
C11 C12 C13 P2 -176.7(2)
C41 P2 C13 C12 90.1(3)
C51 P2 C13 C12 -14.6(3)
C41 P2 C13 C14 -88.2(2)
C51 P2 C13 C14 167.1(2)
C12 C13 C14 C15 -17.9(4)
P2 C13 C14 C15 160.4(2)
C12 C13 C14 C1 149.9(3)
P2 C13 C14 C1 -31.7(4)
C2 C1 C14 C15 68.3(4)
C2 C1 C14 C13 -99.2(4)
C13 C14 C15 C16 17.2(5)
C1 C14 C15 C16 -151.1(3)
C14 C15 C16 C11 0.3(5)
C12 C11 C16 C15 -16.7(4)
C10 C11 C16 C15 151.4(3)
C4 P1 C21 C22 22.0(4)
C31 P1 C21 C22 -83.4(3)
C4 P1 C21 C26 -161.3(2)
C31 P1 C21 C26 93.3(3)
C26 C21 C22 C23 -0.4(6)
P1 C21 C22 C23 176.2(4)
C21 C22 C23 C24 0.5(8)
C22 C23 C24 C25 -0.5(7)
C23 C24 C25 C26 0.3(7)
C24 C25 C26 C21 -0.2(6)
C22 C21 C26 C25 0.2(5)
P1 C21 C26 C25 -176.8(3)
C4 P1 C31 C36 125.6(2)
C21 P1 C31 C36 -127.3(2)
C4 P1 C31 C32 -55.3(3)
C21 P1 C31 C32 51.9(3)
C36 C31 C32 C33 -0.4(5)
P1 C31 C32 C33 -179.6(3)
C31 C32 C33 C34 0.6(6)
C32 C33 C34 C35 -0.5(6)
C33 C34 C35 C36 0.2(6)
C32 C31 C36 C35 0.2(5)
P1 C31 C36 C35 179.4(3)
C34 C35 C36 C31 -0.1(6)
C51 P2 C41 C46 66.7(3)
C13 P2 C41 C46 -39.7(3)
C51 P2 C41 C42 -112.6(3)
C13 P2 C41 C42 140.9(3)
C46 C41 C42 C43 -1.5(5)
P2 C41 C42 C43 177.9(3)
C41 C42 C43 C44 -0.1(6)
C42 C43 C44 C45 1.2(6)
C43 C44 C45 C46 -0.6(5)
C44 C45 C46 C41 -1.1(5)
C42 C41 C46 C45 2.2(5)
P2 C41 C46 C45 -177.2(2)
C41 P2 C51 C52 -168.6(2)
C13 P2 C51 C52 -64.6(3)
C41 P2 C51 C56 17.9(3)
C13 P2 C51 C56 121.8(3)
C56 C51 C52 C53 1.1(5)
P2 C51 C52 C53 -172.8(3)
C51 C52 C53 C54 0.2(5)
C52 C53 C54 C55 -1.2(5)
C53 C54 C55 C56 0.9(5)
C54 C55 C56 C51 0.5(5)
C52 C51 C56 C55 -1.5(5)
P2 C51 C56 C55 172.1(3)
